data_7223110
loop_
_publ_author_name
'chu, wenyi'
'Sun, Qingyan'
'Yao, Xu'
'Yan, Pengfei'
'An, Guanghui'
'Li, Guangming'

_publ_section_title
;
 Luminescent single molecule magnets of a series of \b-diketone dysprosium
 complexes
;
_journal_name_full 'RSC Adv.'
_journal_paper_doi 10.1039/C5RA17358B
_journal_year 2015
_chemical_formula_moiety 'C27 H20 Dy F9 N2 O6 '
_chemical_formula_sum 'C27 H20 Dy F9 N2 O6'
_chemical_formula_weight 801.95
_chemical_name_systematic
;
 ?
;
_space_group_IT_number 14
_symmetry_cell_setting monoclinic
_symmetry_space_group_name_Hall '-P 2ybc'
_symmetry_space_group_name_H-M 'P 1 21/c 1'
_atom_sites_solution_hydrogens geom
_atom_sites_solution_primary direct
_atom_sites_solution_secondary difmap
_audit_creation_method SHELXL-97
_audit_update_record
;
2014-12-05 deposited with the CCDC.
2015-10-30 downloaded from the CCDC.
;
_cell_angle_alpha 90.00
_cell_angle_beta 114.699(15)
_cell_angle_gamma 90.00
_cell_formula_units_Z 8
_cell_length_a 16.001(5)
_cell_length_b 18.400(5)
_cell_length_c 22.106(4)
_cell_measurement_temperature 293(2)
_cell_volume 5913(3)
_computing_cell_refinement 'Bruker FRAMBO'
_computing_data_collection 'Bruker FRAMBO'
_computing_data_reduction 'Bruker SHELXTL'
_computing_molecular_graphics 'Bruker SHELXTL'
_computing_publication_material 'Bruker SHELXTL'
_computing_structure_refinement 'SHELXL-97 (Sheldrick, 1997)'
_computing_structure_solution 'Bruker SHELXTL'
_diffrn_ambient_temperature 293(2)
_diffrn_measured_fraction_theta_full 0.997
_diffrn_measured_fraction_theta_max 0.997
_diffrn_radiation_monochromator graphite
_diffrn_radiation_source 'fine-focus sealed tube'
_diffrn_radiation_type MoK\a
_diffrn_radiation_wavelength 0.71069
_diffrn_reflns_av_R_equivalents 0.0337
_diffrn_reflns_av_sigmaI/netI 0.0375
_diffrn_reflns_limit_h_max 18
_diffrn_reflns_limit_h_min -19
_diffrn_reflns_limit_k_max 21
_diffrn_reflns_limit_k_min -21
_diffrn_reflns_limit_l_max 26
_diffrn_reflns_limit_l_min -22
_diffrn_reflns_number 30086
_diffrn_reflns_theta_full 25.00
_diffrn_reflns_theta_max 25.00
_diffrn_reflns_theta_min 3.24
_exptl_absorpt_coefficient_mu 2.628
_exptl_absorpt_correction_T_max 0.711
_exptl_absorpt_correction_T_min 0.521
_exptl_absorpt_correction_type multi-scan
_exptl_absorpt_process_details sadabs(Sheldrick,1996)
_exptl_crystal_colour colorless
_exptl_crystal_density_diffrn 1.802
_exptl_crystal_density_method 'not measured'
_exptl_crystal_description block
_exptl_crystal_F_000 3128
_exptl_crystal_size_max 0.3
_exptl_crystal_size_mid 0.21
_exptl_crystal_size_min 0.13
_refine_diff_density_max 1.563
_refine_diff_density_min -1.639
_refine_diff_density_rms 0.138
_refine_ls_extinction_method none
_refine_ls_goodness_of_fit_ref 1.038
_refine_ls_hydrogen_treatment constr
_refine_ls_matrix_type full
_refine_ls_number_parameters 847
_refine_ls_number_reflns 10403
_refine_ls_number_restraints 138
_refine_ls_restrained_S_all 1.038
_refine_ls_R_factor_all 0.0785
_refine_ls_R_factor_gt 0.0498
_refine_ls_shift/su_max 0.000
_refine_ls_shift/su_mean 0.000
_refine_ls_structure_factor_coef Fsqd
_refine_ls_weighting_details 'calc w=1/[\s^2^(Fo^2^)+(0.0790P)^2^+24.5264P] where P=(Fo^2^+2Fc^2^)/3'
_refine_ls_weighting_scheme calc
_refine_ls_wR_factor_gt 0.1333
_refine_ls_wR_factor_ref 0.1609
_reflns_number_gt 6530
_reflns_number_total 10403
_reflns_threshold_expression >2sigma(I)
_cod_data_source_file c5ra17358b2.cif
_cod_data_source_block dd
_cod_original_sg_symbol_Hall ' -P 2ybc  '
_cod_original_sg_symbol_H-M ' P 21/c   '
_cod_original_formula_sum ' C27 H20 Dy F9 N2 O6  '
_cod_database_code 7223110

loop_
_symmetry_equiv_pos_as_xyz
'x, y, z'
'-x, y+1/2, -z+1/2'
'-x, -y, -z'
'x, -y-1/2, z-1/2'

loop_
_atom_site_label
_atom_site_type_symbol
_atom_site_fract_x
_atom_site_fract_y
_atom_site_fract_z
_atom_site_U_iso_or_equiv
_atom_site_adp_type
_atom_site_occupancy
_atom_site_symmetry_multiplicity
_atom_site_calc_flag
_atom_site_refinement_flags
C1 C 1.0475(7) 0.5141(5) 0.2409(5) 0.061(3) Uani 1 1 d .
H1 H 0.9851 0.5204 0.2143 0.073 Uiso 1 1 calc R
C2 C 1.1038(9) 0.5742(5) 0.2607(6) 0.070(3) Uani 1 1 d .
H2 H 1.0793 0.6200 0.2461 0.084 Uiso 1 1 calc R
C3 C 1.1946(8) 0.5673(6) 0.3015(6) 0.063(3) Uani 1 1 d .
H3 H 1.2322 0.6080 0.3163 0.076 Uiso 1 1 calc R
C4 C 1.2293(7) 0.4991(6) 0.3200(5) 0.048(2) Uani 1 1 d .
C5 C 1.3247(7) 0.4874(6) 0.3615(5) 0.068(3) Uani 1 1 d .
H5 H 1.3642 0.5269 0.3772 0.082 Uiso 1 1 calc R
C6 C 1.3585(7) 0.4175(6) 0.3783(6) 0.069(3) Uani 1 1 d .
H6 H 1.4205 0.4109 0.4056 0.083 Uiso 1 1 calc R
C7 C 1.3328(7) 0.2846(6) 0.3695(5) 0.055(3) Uani 1 1 d .
H7 H 1.3948 0.2756 0.3954 0.066 Uiso 1 1 calc R
C8 C 1.2724(7) 0.2292(6) 0.3453(5) 0.058(3) Uani 1 1 d .
H8 H 1.2928 0.1813 0.3538 0.070 Uiso 1 1 calc R
C9 C 1.3003(6) 0.3554(6) 0.3547(4) 0.050(2) Uani 1 1 d .
C10 C 1.1714(6) 0.4380(5) 0.2983(4) 0.0353(19) Uani 1 1 d .
C11 C 1.2066(6) 0.3659(5) 0.3163(4) 0.042(2) Uani 1 1 d .
C12 C 1.1804(6) 0.2440(5) 0.3080(5) 0.049(2) Uani 1 1 d .
H12 H 1.1398 0.2052 0.2921 0.059 Uiso 1 1 calc R
C13 C 1.1155(14) 0.4085(9) 0.4657(7) 0.095(4) Uani 1 1 d U
C14 C 1.0687(8) 0.3537(6) 0.4108(5) 0.059(3) Uani 1 1 d .
C15 C 1.0333(7) 0.2288(6) 0.3812(5) 0.058(3) Uani 1 1 d .
C16 C 1.0380(10) 0.1493(6) 0.4063(6) 0.094(5) Uani 1 1 d .
H16A H 1.0061 0.1178 0.3691 0.141 Uiso 1 1 calc R
H16B H 1.0098 0.1466 0.4369 0.141 Uiso 1 1 calc R
H16C H 1.1012 0.1344 0.4283 0.141 Uiso 1 1 calc R
C18 C 0.9042(6) 0.3466(7) 0.0861(5) 0.054(3) Uani 1 1 d .
C19 C 0.9042(7) 0.2746(7) 0.0731(5) 0.062(3) Uani 1 1 d .
H19 H 0.8739 0.2587 0.0293 0.074 Uiso 1 1 calc R
C20 C 0.9481(7) 0.2233(6) 0.1231(6) 0.059(3) Uani 1 1 d .
C21 C 0.9537(10) 0.1452(7) 0.1026(7) 0.097(5) Uani 1 1 d .
H21A H 0.9856 0.1162 0.1415 0.145 Uiso 1 1 calc R
H21B H 0.9864 0.1438 0.0747 0.145 Uiso 1 1 calc R
H21C H 0.8927 0.1264 0.0784 0.145 Uiso 1 1 calc R
C22 C 0.7692(8) 0.5201(7) 0.1791(7) 0.068(3) Uani 1 1 d .
C23 C 0.7950(7) 0.4432(6) 0.1924(5) 0.051(2) Uani 1 1 d .
C24 C 0.7295(7) 0.3917(6) 0.1569(5) 0.060(3) Uani 1 1 d .
H24 H 0.6714 0.4076 0.1276 0.072 Uiso 1 1 calc R
C25 C 0.7466(6) 0.3177(6) 0.1630(4) 0.050(2) Uani 1 1 d .
C26 C 0.3209(6) 0.5030(6) 0.1920(4) 0.052(2) Uani 1 1 d .
H26 H 0.3611 0.5420 0.2080 0.063 Uiso 1 1 calc R
C27 C 0.2271(7) 0.5188(6) 0.1529(5) 0.061(3) Uani 1 1 d .
H27 H 0.2070 0.5666 0.1435 0.073 Uiso 1 1 calc R
C28 C 0.1681(7) 0.4638(7) 0.1300(5) 0.061(3) Uani 1 1 d .
H28 H 0.1060 0.4727 0.1044 0.074 Uiso 1 1 calc R
C29 C 0.2010(6) 0.3904(6) 0.1450(4) 0.051(2) Uani 1 1 d .
C30 C 0.2955(6) 0.3823(5) 0.1851(4) 0.0415(19) Uani 1 1 d .
C31 C 0.3321(6) 0.3110(5) 0.2043(4) 0.041(2) Uani 1 1 d .
C32 C 0.1439(7) 0.3285(6) 0.1231(6) 0.070(3) Uani 1 1 d .
H32 H 0.0816 0.3348 0.0964 0.084 Uiso 1 1 calc R
C33 C 0.1782(7) 0.2580(7) 0.1404(5) 0.070(3) Uani 1 1 d .
H33 H 0.1397 0.2178 0.1253 0.084 Uiso 1 1 calc R
C34 C 0.2723(7) 0.2497(6) 0.1812(5) 0.050(3) Uani 1 1 d .
C35 C 0.3107(8) 0.1812(5) 0.2030(6) 0.065(3) Uani 1 1 d .
H35 H 0.2745 0.1396 0.1893 0.078 Uiso 1 1 calc R
C36 C 0.4002(9) 0.1758(5) 0.2439(6) 0.068(3) Uani 1 1 d .
H36 H 0.4257 0.1303 0.2591 0.081 Uiso 1 1 calc R
C37 C 0.4554(7) 0.2374(5) 0.2638(5) 0.060(3) Uani 1 1 d .
H37 H 0.5175 0.2319 0.2917 0.072 Uiso 1 1 calc R
C38 C 0.5430(9) 0.6094(7) 0.3907(7) 0.093(5) Uani 1 1 d .
H38A H 0.5091 0.6370 0.3511 0.140 Uiso 1 1 calc R
H38B H 0.6037 0.6294 0.4132 0.140 Uiso 1 1 calc R
H38C H 0.5121 0.6114 0.4197 0.140 Uiso 1 1 calc R
C39 C 0.5498(7) 0.5319(6) 0.3723(5) 0.054(3) Uani 1 1 d .
C40 C 0.5974(7) 0.4831(6) 0.4242(5) 0.064(3) Uani 1 1 d .
H40 H 0.6284 0.5011 0.4671 0.077 Uiso 1 1 calc R
C41 C 0.5999(7) 0.4106(7) 0.4140(5) 0.059(3) Uani 1 1 d .
C42 C 0.6393(10) 0.3583(9) 0.4735(5) 0.081(4) Uani 1 1 d .
C43 C 0.4604(10) 0.5954(6) 0.0886(6) 0.089(4) Uani 1 1 d .
H43A H 0.4932 0.6272 0.1254 0.133 Uiso 1 1 calc R
H43B H 0.3973 0.6104 0.0671 0.133 Uiso 1 1 calc R
H43C H 0.4877 0.5974 0.0574 0.133 Uiso 1 1 calc R
C44 C 0.4654(7) 0.5161(6) 0.1147(5) 0.055(3) Uani 1 1 d .
C45 C 0.4225(8) 0.4602(7) 0.0698(5) 0.073(3) Uani 1 1 d .
H45 H 0.3868 0.4722 0.0256 0.087 Uiso 1 1 calc R
C46 C 0.4304(8) 0.3894(6) 0.0878(5) 0.060(3) Uani 1 1 d .
C47 C 0.3799(10) 0.3362(7) 0.0341(6) 0.065(3) Uani 1 1 d .
C48 C 0.8315(7) 0.4824(7) 0.3702(6) 0.077(4) Uani 1 1 d .
H48A H 0.8100 0.5316 0.3609 0.115 Uiso 1 1 calc R
H48B H 0.8798 0.4749 0.3558 0.115 Uiso 1 1 calc R
H48C H 0.8547 0.4735 0.4171 0.115 Uiso 1 1 calc R
C49 C 0.7537(7) 0.4313(7) 0.3336(5) 0.061(3) Uani 1 1 d .
C50 C 0.7719(7) 0.3572(6) 0.3395(5) 0.063(3) Uani 1 1 d .
H50 H 0.8307 0.3416 0.3675 0.075 Uiso 1 1 calc R
C51 C 0.7063(7) 0.3060(6) 0.3055(5) 0.054(3) Uani 1 1 d .
C52 C 0.7333(8) 0.2292(8) 0.3199(7) 0.076(4) Uani 1 1 d .
C69 C 0.8593(10) 0.3982(11) 0.0277(8) 0.103(3) Uani 1 1 d U
C70 C 0.6702(7) 0.2673(7) 0.1259(6) 0.079(4) Uani 1 1 d .
H70A H 0.6918 0.2181 0.1348 0.118 Uiso 1 1 calc R
H70B H 0.6478 0.2768 0.0790 0.118 Uiso 1 1 calc R
H70C H 0.6213 0.2744 0.1398 0.118 Uiso 1 1 calc R
C71 C 1.0754(8) 0.2827(6) 0.4278(5) 0.066(3) Uani 1 1 d .
H71 H 1.1091 0.2697 0.4721 0.079 Uiso 1 1 calc R
Dy1A Dy 0.97380(4) 0.33701(3) 0.24763(4) 0.03120(18) Uani 0.90 1 d P
Dy2A Dy 0.52683(4) 0.41286(3) 0.25190(4) 0.03118(18) Uani 0.90 1 d P
F1A F 0.7901(13) 0.4226(13) 0.0249(11) 0.126(4) Uani 0.50 1 d PU
F1B F 0.832(2) 0.4605(15) 0.0418(13) 0.161(5) Uani 0.50 1 d PU
F2 F 0.9200(7) 0.4352(7) 0.0192(6) 0.157(3) Uani 1 1 d U
F3A F 0.7916(12) 0.3726(13) -0.0235(9) 0.129(4) Uani 0.50 1 d PU
F3B F 0.8546(19) 0.3689(15) -0.0296(13) 0.156(5) Uani 0.50 1 d PU
F4 F 0.8098(7) 0.5534(5) 0.1459(6) 0.152(4) Uani 1 1 d .
F5 F 0.7947(11) 0.5614(5) 0.2304(6) 0.181(6) Uani 1 1 d .
F6 F 0.6818(6) 0.5345(6) 0.1440(8) 0.200(6) Uani 1 1 d .
F7 F 0.5773(8) 0.3297(10) 0.4864(7) 0.253(10) Uani 1 1 d .
F8 F 0.6902(10) 0.3910(8) 0.5272(5) 0.209(7) Uani 1 1 d .
F10 F 0.6891(6) 0.1956(5) 0.3507(5) 0.139(4) Uani 1 1 d .
F11 F 0.7035(10) 0.1878(5) 0.2648(6) 0.164(5) Uani 1 1 d .
F12 F 0.8192(6) 0.2155(5) 0.3529(6) 0.168(5) Uani 1 1 d .
F13 F 0.3296(13) 0.2970(10) 0.0485(7) 0.251(9) Uani 1 1 d .
F14 F 0.3261(12) 0.3614(7) -0.0212(5) 0.223(8) Uani 1 1 d .
F15 F 0.4355(9) 0.2929(9) 0.0261(7) 0.209(7) Uani 1 1 d .
F23 F 0.6898(11) 0.3147(8) 0.4676(5) 0.206(7) Uani 1 1 d .
F24 F 1.1788(13) 0.4402(11) 0.4569(8) 0.251(10) Uani 1 1 d U
F25 F 1.0675(10) 0.4495(10) 0.4741(7) 0.249(10) Uani 1 1 d .
F26 F 1.1676(11) 0.3806(7) 0.5239(6) 0.200(6) Uani 1 1 d .
N1 N 1.1481(5) 0.3088(4) 0.2941(3) 0.0390(17) Uani 1 1 d .
N2 N 1.0812(5) 0.4457(4) 0.2592(4) 0.0439(18) Uani 1 1 d .
N3 N 0.3542(5) 0.4402(4) 0.2066(4) 0.0411(17) Uani 1 1 d .
N4 N 0.4225(5) 0.3044(4) 0.2443(4) 0.0461(18) Uani 1 1 d .
O1 O 1.0278(5) 0.3834(3) 0.3547(3) 0.0518(17) Uani 1 1 d .
O2 O 0.9911(4) 0.2394(3) 0.3197(3) 0.0476(16) Uani 1 1 d .
O3 O 0.8771(5) 0.4348(3) 0.2341(3) 0.0508(16) Uani 1 1 d .
O4 O 0.8251(4) 0.2909(4) 0.1997(3) 0.0504(17) Uani 1 1 d .
O5 O 0.9382(4) 0.3791(4) 0.1408(3) 0.0513(17) Uani 1 1 d .
O6 O 0.9857(4) 0.2376(3) 0.1844(3) 0.0516(17) Uani 1 1 d .
O7 O 0.5655(5) 0.3755(4) 0.3603(3) 0.0568(18) Uani 1 1 d .
O8 O 0.5138(4) 0.5155(3) 0.3120(3) 0.0495(16) Uani 1 1 d .
O9 O 0.6232(5) 0.3154(3) 0.2648(3) 0.0506(16) Uani 1 1 d .
O10 O 0.6753(4) 0.4600(4) 0.2979(3) 0.0510(17) Uani 1 1 d .
O11 O 0.4721(4) 0.3631(3) 0.1450(3) 0.0506(16) Uani 1 1 d .
O12 O 0.5080(4) 0.5083(3) 0.1767(3) 0.0495(16) Uani 1 1 d .
Dy1B Dy 1.0234(7) 0.3398(3) 0.2500(4) 0.059(2) Uani 0.10 1 d P
Dy2B Dy 0.4798(6) 0.4153(3) 0.2462(4) 0.0499(17) Uani 0.10 1 d P

loop_
_atom_site_aniso_label
_atom_site_aniso_U_11
_atom_site_aniso_U_22
_atom_site_aniso_U_33
_atom_site_aniso_U_23
_atom_site_aniso_U_13
_atom_site_aniso_U_12
C1 0.053(5) 0.035(5) 0.089(7) 0.023(5) 0.026(5) 0.008(4)
C2 0.097(9) 0.034(5) 0.087(8) 0.009(5) 0.048(7) 0.007(6)
C3 0.067(7) 0.036(6) 0.090(8) -0.002(5) 0.037(6) -0.018(5)
C4 0.048(5) 0.052(6) 0.053(6) -0.005(5) 0.029(5) -0.012(5)
C5 0.048(6) 0.071(8) 0.081(8) -0.011(6) 0.021(5) -0.026(6)
C6 0.038(5) 0.078(8) 0.084(8) -0.005(6) 0.019(5) -0.003(5)
C7 0.038(5) 0.066(7) 0.053(6) 0.005(5) 0.011(5) 0.011(5)
C8 0.051(5) 0.055(6) 0.063(6) 0.006(5) 0.019(5) 0.015(5)
C9 0.036(5) 0.073(7) 0.042(5) 0.005(5) 0.017(4) 0.004(5)
C10 0.044(5) 0.028(4) 0.035(5) 0.002(4) 0.017(4) -0.001(4)
C11 0.041(5) 0.050(5) 0.038(5) 0.003(4) 0.019(4) -0.001(4)
C12 0.047(5) 0.040(5) 0.060(6) 0.000(4) 0.022(4) 0.009(4)
C13 0.122(11) 0.082(10) 0.046(7) -0.019(7) 0.000(8) -0.008(8)
C14 0.065(7) 0.066(7) 0.038(6) -0.003(5) 0.016(5) -0.008(6)
C15 0.065(7) 0.056(7) 0.051(6) 0.018(5) 0.021(5) -0.002(5)
C16 0.146(13) 0.046(7) 0.071(8) 0.029(6) 0.027(8) 0.012(8)
C18 0.039(5) 0.078(8) 0.042(6) 0.006(5) 0.015(4) 0.008(5)
C19 0.055(6) 0.084(8) 0.038(6) -0.018(5) 0.011(5) -0.004(6)
C20 0.048(6) 0.069(7) 0.061(7) -0.036(6) 0.023(5) -0.016(5)
C21 0.118(11) 0.071(9) 0.116(11) -0.055(8) 0.064(10) -0.016(8)
C22 0.059(7) 0.063(8) 0.095(9) 0.021(7) 0.045(7) 0.017(6)
C23 0.054(6) 0.045(6) 0.058(6) 0.012(5) 0.029(5) 0.010(5)
C24 0.051(6) 0.060(7) 0.063(6) 0.008(5) 0.018(5) 0.019(5)
C25 0.038(5) 0.070(7) 0.042(5) -0.002(5) 0.017(4) 0.002(5)
C26 0.046(5) 0.062(6) 0.048(5) -0.001(5) 0.018(4) 0.008(5)
C27 0.052(6) 0.055(6) 0.072(7) 0.012(5) 0.022(5) 0.013(5)
C28 0.035(5) 0.083(8) 0.054(6) 0.000(6) 0.007(5) 0.004(5)
C29 0.037(5) 0.068(7) 0.046(5) 0.000(5) 0.015(4) -0.007(5)
C30 0.035(4) 0.051(5) 0.039(5) 0.006(4) 0.016(4) 0.003(4)
C31 0.045(5) 0.041(5) 0.043(5) 0.008(4) 0.025(5) 0.005(5)
C32 0.039(5) 0.084(8) 0.082(8) 0.011(6) 0.022(5) -0.005(5)
C33 0.046(6) 0.086(9) 0.074(7) -0.010(6) 0.022(5) -0.016(6)
C34 0.049(6) 0.046(6) 0.063(6) 0.008(5) 0.030(5) -0.006(5)
C35 0.066(7) 0.032(5) 0.099(9) -0.005(5) 0.036(7) -0.016(5)
C36 0.102(9) 0.024(5) 0.088(8) 0.010(5) 0.052(7) 0.000(5)
C37 0.061(6) 0.047(6) 0.081(7) 0.027(5) 0.038(6) 0.013(5)
C38 0.114(11) 0.068(8) 0.126(12) -0.049(8) 0.077(10) -0.039(8)
C39 0.048(5) 0.055(6) 0.062(7) -0.021(5) 0.027(5) -0.015(5)
C40 0.066(7) 0.075(8) 0.041(6) -0.019(5) 0.013(5) -0.012(6)
C41 0.046(5) 0.089(9) 0.034(5) 0.004(5) 0.010(4) 0.004(6)
C42 0.084(8) 0.130(12) 0.024(5) 0.019(6) 0.020(6) 0.051(9)
C43 0.124(11) 0.068(8) 0.057(7) 0.036(6) 0.021(7) 0.013(8)
C44 0.051(6) 0.051(6) 0.057(6) 0.015(5) 0.015(5) -0.001(5)
C45 0.084(8) 0.076(8) 0.039(6) 0.014(5) 0.007(6) -0.006(7)
C46 0.066(7) 0.072(7) 0.035(5) 0.003(5) 0.015(5) -0.002(6)
C47 0.083(8) 0.064(7) 0.041(6) -0.003(5) 0.020(6) -0.012(6)
C48 0.043(6) 0.087(9) 0.076(8) -0.031(7) 0.001(6) 0.001(6)
C49 0.047(6) 0.085(8) 0.049(6) -0.012(5) 0.018(5) 0.005(6)
C50 0.042(5) 0.072(7) 0.067(7) 0.005(6) 0.015(5) 0.019(5)
C51 0.054(6) 0.056(7) 0.057(6) 0.014(5) 0.026(5) 0.020(5)
C52 0.054(7) 0.072(9) 0.102(10) 0.031(8) 0.033(7) 0.019(6)
C69 0.061(6) 0.147(8) 0.078(6) 0.041(6) 0.006(5) 0.008(5)
C70 0.054(7) 0.096(10) 0.064(7) -0.031(7) 0.003(6) -0.011(7)
C71 0.084(8) 0.063(7) 0.031(5) 0.009(5) 0.005(5) -0.007(6)
Dy1A 0.0324(4) 0.0255(3) 0.0298(3) -0.0012(2) 0.0072(3) 0.0011(2)
Dy2A 0.0308(4) 0.0269(3) 0.0297(3) -0.0004(2) 0.0066(4) 0.0023(2)
F1A 0.090(7) 0.150(11) 0.116(10) 0.059(7) 0.021(7) 0.045(6)
F1B 0.161(5) 0.161(5) 0.161(5) 0.0004(10) 0.067(2) 0.0002(10)
F2 0.105(6) 0.193(9) 0.148(8) 0.066(6) 0.028(5) -0.021(5)
F3A 0.088(7) 0.169(11) 0.074(8) 0.035(6) -0.021(5) 0.005(8)
F3B 0.156(5) 0.156(5) 0.155(5) 0.0003(10) 0.065(2) 0.0005(10)
F4 0.144(8) 0.099(6) 0.259(13) 0.082(7) 0.129(9) 0.046(6)
F5 0.303(17) 0.067(6) 0.167(10) 0.007(6) 0.092(11) 0.071(8)
F6 0.069(6) 0.114(8) 0.376(18) 0.081(10) 0.052(8) 0.030(6)
F7 0.126(9) 0.41(2) 0.212(14) 0.244(16) 0.062(10) 0.063(12)
F8 0.257(15) 0.207(13) 0.057(6) 0.016(7) -0.038(7) 0.013(11)
F10 0.130(7) 0.097(6) 0.232(11) 0.083(7) 0.118(8) 0.038(5)
F11 0.272(15) 0.056(5) 0.163(10) 0.003(6) 0.091(10) 0.047(7)
F12 0.071(5) 0.102(7) 0.319(15) 0.083(8) 0.068(7) 0.044(5)
F13 0.31(2) 0.311(19) 0.139(11) -0.138(12) 0.105(12) -0.207(18)
F14 0.314(18) 0.153(10) 0.076(7) -0.009(6) -0.045(9) -0.006(11)
F15 0.150(10) 0.258(15) 0.182(12) -0.154(12) 0.034(9) 0.001(11)
F23 0.300(16) 0.227(13) 0.081(7) 0.073(7) 0.070(9) 0.189(13)
F24 0.262(18) 0.32(2) 0.184(14) -0.126(14) 0.103(12) -0.195(16)
F25 0.185(13) 0.265(17) 0.198(14) -0.170(13) -0.019(11) 0.058(13)
F26 0.280(16) 0.131(9) 0.102(8) -0.038(7) -0.006(10) -0.021(11)
N1 0.043(4) 0.033(4) 0.038(4) -0.001(3) 0.014(3) -0.002(3)
N2 0.057(5) 0.022(3) 0.051(4) 0.005(3) 0.021(4) 0.006(3)
N3 0.033(4) 0.042(4) 0.047(4) -0.007(3) 0.015(3) 0.001(3)
N4 0.051(4) 0.038(4) 0.047(4) 0.005(3) 0.019(4) 0.004(4)
O1 0.075(5) 0.039(4) 0.035(3) -0.006(3) 0.016(3) -0.005(3)
O2 0.057(4) 0.037(3) 0.038(3) 0.007(3) 0.009(3) -0.006(3)
O3 0.058(4) 0.037(3) 0.056(4) -0.003(3) 0.022(3) 0.011(3)
O4 0.039(3) 0.055(4) 0.052(4) -0.002(3) 0.013(3) 0.011(3)
O5 0.057(4) 0.058(4) 0.032(3) 0.002(3) 0.012(3) 0.009(3)
O6 0.053(4) 0.042(4) 0.052(4) -0.019(3) 0.015(3) 0.001(3)
O7 0.075(5) 0.055(4) 0.033(3) -0.002(3) 0.015(3) 0.005(4)
O8 0.055(4) 0.042(4) 0.047(4) -0.008(3) 0.017(3) 0.000(3)
O9 0.055(4) 0.041(4) 0.052(4) -0.002(3) 0.019(3) 0.009(3)
O10 0.040(3) 0.049(4) 0.055(4) 0.000(3) 0.011(3) 0.009(3)
O11 0.064(4) 0.043(4) 0.038(3) -0.001(3) 0.014(3) 0.000(3)
O12 0.048(4) 0.046(4) 0.046(4) 0.011(3) 0.011(3) -0.007(3)
Dy1B 0.106(7) 0.032(3) 0.025(3) -0.001(2) 0.013(5) -0.002(4)
Dy2B 0.067(5) 0.039(3) 0.032(3) 0.002(2) 0.009(4) -0.002(4)

loop_
_atom_type_symbol
_atom_type_description
_atom_type_scat_dispersion_real
_atom_type_scat_dispersion_imag
_atom_type_scat_source
C C 0.0033 0.0016 'International Tables Vol C Tables 4.2.6.8 and 6.1.1.4'
Dy Dy -0.1892 4.4098 'International Tables Vol C Tables 4.2.6.8 and 6.1.1.4'
F F 0.0171 0.0103 'International Tables Vol C Tables 4.2.6.8 and 6.1.1.4'
N N 0.0061 0.0033 'International Tables Vol C Tables 4.2.6.8 and 6.1.1.4'
O O 0.0106 0.0060 'International Tables Vol C Tables 4.2.6.8 and 6.1.1.4'
H H 0.0000 0.0000 'International Tables Vol C Tables 4.2.6.8 and 6.1.1.4'

loop_
_geom_angle_atom_site_label_1
_geom_angle_atom_site_label_2
_geom_angle_atom_site_label_3
_geom_angle
N2 C1 C2 121.5(9)
N2 C1 H1 119.3
C2 C1 H1 119.3
C3 C2 C1 120.8(10)
C3 C2 H2 119.6
C1 C2 H2 119.6
C2 C3 C4 118.3(10)
C2 C3 H3 120.9
C4 C3 H3 120.9
C3 C4 C10 120.3(9)
C3 C4 C5 121.6(10)
C10 C4 C5 118.1(10)
C6 C5 C4 120.4(9)
C6 C5 H5 119.8
C4 C5 H5 119.8
C5 C6 C9 121.6(9)
C5 C6 H6 119.2
C9 C6 H6 119.2
C8 C7 C9 118.6(9)
C8 C7 H7 120.7
C9 C7 H7 120.7
C7 C8 C12 119.6(9)
C7 C8 H8 120.2
C12 C8 H8 120.2
C7 C9 C11 118.4(10)
C7 C9 C6 122.8(9)
C11 C9 C6 118.8(10)
N2 C10 C4 120.8(8)
N2 C10 C11 117.9(8)
C4 C10 C11 121.3(8)
N2 C10 Dy1B 46.8(4)
C4 C10 Dy1B 166.7(7)
C11 C10 Dy1B 71.4(5)
N1 C11 C9 121.1(9)
N1 C11 C10 119.1(8)
C9 C11 C10 119.8(9)
N1 C11 Dy1B 40.7(4)
C9 C11 Dy1B 161.4(7)
C10 C11 Dy1B 78.6(5)
N1 C12 C8 123.2(9)
N1 C12 Dy1B 30.7(4)
C8 C12 Dy1B 153.7(8)
N1 C12 H12 118.4
C8 C12 H12 118.4
Dy1B C12 H12 87.8
F25 C13 F24 110.9(19)
F25 C13 F26 107.1(17)
F24 C13 F26 96.4(17)
F25 C13 C14 115.4(16)
F24 C13 C14 110.3(16)
F26 C13 C14 115.2(13)
O1 C14 C71 129.9(10)
O1 C14 C13 112.4(11)
C71 C14 C13 117.7(10)
O2 C15 C71 124.7(10)
O2 C15 C16 117.1(10)
C71 C15 C16 118.2(10)
C15 C16 H16A 109.5
C15 C16 H16B 109.5
H16A C16 H16B 109.5
C15 C16 H16C 109.5
H16A C16 H16C 109.5
H16B C16 H16C 109.5
O5 C18 C19 129.2(10)
O5 C18 C69 112.5(12)
C19 C18 C69 118.2(12)
C18 C19 C20 122.5(10)
C18 C19 H19 118.8
C20 C19 H19 118.8
O6 C20 C19 124.5(10)
O6 C20 C21 117.2(11)
C19 C20 C21 118.3(11)
C20 C21 H21A 109.5
C20 C21 H21B 109.5
H21A C21 H21B 109.5
C20 C21 H21C 109.5
H21A C21 H21C 109.5
H21B C21 H21C 109.5
F5 C22 F6 105.6(13)
F5 C22 F4 99.7(13)
F6 C22 F4 103.2(11)
F5 C22 C23 115.9(11)
F6 C22 C23 116.9(12)
F4 C22 C23 113.4(10)
O3 C23 C24 129.9(10)
O3 C23 C22 112.5(10)
C24 C23 C22 117.6(10)
C25 C24 C23 123.0(9)
C25 C24 H24 118.5
C23 C24 H24 118.5
O4 C25 C24 123.0(9)
O4 C25 C70 118.5(10)
C24 C25 C70 118.5(9)
N3 C26 C27 125.0(10)
N3 C26 Dy2B 32.3(4)
C27 C26 Dy2B 156.3(8)
N3 C26 H26 117.5
C27 C26 H26 117.5
Dy2B C26 H26 85.6
C28 C27 C26 118.6(10)
C28 C27 H27 120.7
C26 C27 H27 120.7
C27 C28 C29 119.5(9)
C27 C28 H28 120.2
C29 C28 H28 120.2
C30 C29 C32 120.1(10)
C30 C29 C28 116.2(9)
C32 C29 C28 123.8(9)
N3 C30 C29 122.5(9)
N3 C30 C31 118.4(8)
C29 C30 C31 119.0(9)
N3 C30 Dy2B 38.5(4)
C29 C30 Dy2B 159.5(7)
C31 C30 Dy2B 80.5(5)
N4 C31 C30 118.2(8)
N4 C31 C34 122.5(9)
C30 C31 C34 119.3(8)
N4 C31 Dy2B 48.6(5)
C30 C31 Dy2B 70.3(5)
C34 C31 Dy2B 167.9(7)
C33 C32 C29 122.1(9)
C33 C32 H32 119.0
C29 C32 H32 119.0
C32 C33 C34 118.0(10)
C32 C33 H33 121.0
C34 C33 H33 121.0
C35 C34 C33 121.2(10)
C35 C34 C31 117.2(9)
C33 C34 C31 121.5(10)
C36 C35 C34 119.4(9)
C36 C35 H35 120.3
C34 C35 H35 120.3
C35 C36 C37 120.8(9)
C35 C36 H36 119.6
C37 C36 H36 119.6
N4 C37 C36 122.4(9)
N4 C37 H37 118.8
C36 C37 H37 118.8
C39 C38 H38A 109.5
C39 C38 H38B 109.5
H38A C38 H38B 109.5
C39 C38 H38C 109.5
H38A C38 H38C 109.5
H38B C38 H38C 109.5
O8 C39 C40 124.6(10)
O8 C39 C38 117.8(11)
C40 C39 C38 117.6(10)
C41 C40 C39 122.5(10)
C41 C40 H40 118.7
C39 C40 H40 118.7
O7 C41 C40 129.1(10)
O7 C41 C42 110.2(11)
C40 C41 C42 120.3(10)
F23 C42 F7 112.4(19)
F23 C42 F8 102.9(14)
F7 C42 F8 104.0(13)
F23 C42 C41 112.7(10)
F7 C42 C41 112.1(11)
F8 C42 C41 112.0(14)
C44 C43 H43A 109.5
C44 C43 H43B 109.5
H43A C43 H43B 109.5
C44 C43 H43C 109.5
H43A C43 H43C 109.5
H43B C43 H43C 109.5
O12 C44 C45 125.0(9)
O12 C44 C43 115.4(9)
C45 C44 C43 119.6(10)
C46 C45 C44 122.9(10)
C46 C45 H45 118.5
C44 C45 H45 118.5
O11 C46 C45 127.8(10)
O11 C46 C47 115.6(10)
C45 C46 C47 116.5(10)
F13 C47 F14 102.4(15)
F13 C47 F15 104.2(15)
F14 C47 F15 109.5(14)
F13 C47 C46 112.3(11)
F14 C47 C46 117.1(12)
F15 C47 C46 110.4(12)
C49 C48 H48A 109.5
C49 C48 H48B 109.5
H48A C48 H48B 109.5
C49 C48 H48C 109.5
H48A C48 H48C 109.5
H48B C48 H48C 109.5
O10 C49 C50 125.1(10)
O10 C49 C48 116.8(10)
C50 C49 C48 118.1(10)
C51 C50 C49 122.5(10)
C51 C50 H50 118.7
C49 C50 H50 118.7
O9 C51 C50 129.0(10)
O9 C51 C52 114.2(11)
C50 C51 C52 116.7(10)
F12 C52 F10 106.9(11)
F12 C52 F11 107.2(13)
F10 C52 F11 97.9(12)
F12 C52 C51 117.4(12)
F10 C52 C51 112.8(11)
F11 C52 C51 112.8(11)
F1A C69 F2 124(2)
F1A C69 F3A 70.4(16)
F2 C69 F3A 118.9(17)
F1A C69 F1B 43.8(16)
F2 C69 F1B 85(2)
F3A C69 F1B 106.9(19)
F1A C69 F3B 115(2)
F2 C69 F3B 79.6(16)
F3A C69 F3B 48.0(14)
F1B C69 F3B 133(2)
F1A C69 C18 112.6(16)
F2 C69 C18 110.1(11)
F3A C69 C18 116.4(17)
F1B C69 C18 115.5(19)
F3B C69 C18 111.7(19)
C25 C70 H70A 109.5
C25 C70 H70B 109.5
H70A C70 H70B 109.5
C25 C70 H70C 109.5
H70A C70 H70C 109.5
H70B C70 H70C 109.5
C14 C71 C15 121.9(10)
C14 C71 H71 119.1
C15 C71 H71 119.1
Dy1B Dy1A O3 124.6(5)
Dy1B Dy1A O1 88.4(6)
O3 Dy1A O1 77.8(2)
Dy1B Dy1A O5 81.7(6)
O3 Dy1A O5 75.0(2)
O1 Dy1A O5 138.2(3)
Dy1B Dy1A O4 151.6(6)
O3 Dy1A O4 73.9(2)
O1 Dy1A O4 118.3(2)
O5 Dy1A O4 83.6(2)
Dy1B Dy1A O2 100.3(5)
O3 Dy1A O2 124.7(2)
O1 Dy1A O2 72.5(2)
O5 Dy1A O2 149.2(2)
O4 Dy1A O2 80.6(2)
Dy1B Dy1A O6 76.0(5)
O3 Dy1A O6 138.0(2)
O1 Dy1A O6 143.5(2)
O5 Dy1A O6 72.7(2)
O4 Dy1A O6 76.5(2)
O2 Dy1A O6 78.0(3)
Dy1B Dy1A N2 47.2(5)
O3 Dy1A N2 78.0(2)
O1 Dy1A N2 70.4(2)
O5 Dy1A N2 73.3(2)
O4 Dy1A N2 147.3(2)
O2 Dy1A N2 130.0(2)
O6 Dy1A N2 116.4(2)
Dy1B Dy1A N1 23.7(6)
O3 Dy1A N1 139.4(2)
O1 Dy1A N1 77.8(2)
O5 Dy1A N1 103.7(2)
O4 Dy1A N1 146.7(2)
O2 Dy1A N1 77.0(2)
O6 Dy1A N1 74.9(2)
N2 Dy1A N1 63.5(2)
Dy2B Dy2A O9 132.5(5)
Dy2B Dy2A O7 90.5(7)
O9 Dy2A O7 76.4(2)
Dy2B Dy2A O10 150.1(6)
O9 Dy2A O10 74.2(2)
O7 Dy2A O10 82.8(2)
Dy2B Dy2A O11 85.6(7)
O9 Dy2A O11 76.6(2)
O7 Dy2A O11 139.1(2)
O10 Dy2A O11 118.1(2)
Dy2B Dy2A O12 90.8(6)
O9 Dy2A O12 123.4(2)
O7 Dy2A O12 148.7(2)
O10 Dy2A O12 80.6(2)
O11 Dy2A O12 72.2(2)
Dy2B Dy2A O8 73.4(6)
O9 Dy2A O8 139.7(2)
O7 Dy2A O8 72.8(2)
O10 Dy2A O8 76.7(2)
O11 Dy2A O8 142.8(2)
O12 Dy2A O8 77.6(2)
Dy2B Dy2A N4 54.9(5)
O9 Dy2A N4 77.6(2)
O7 Dy2A N4 73.8(2)
O10 Dy2A N4 146.9(2)
O11 Dy2A N4 70.7(2)
O12 Dy2A N4 130.5(2)
O8 Dy2A N4 116.8(2)
Dy2B Dy2A N3 14.0(7)
O9 Dy2A N3 139.2(2)
O7 Dy2A N3 103.9(2)
O10 Dy2A N3 146.6(2)
O11 Dy2A N3 78.2(2)
O12 Dy2A N3 77.2(2)
O8 Dy2A N3 74.3(2)
N4 Dy2A N3 64.0(2)
F1B F1A C69 76(2)
F1B F1A F3A 123(3)
C69 F1A F3A 58.5(16)
F1A F1B C69 60(2)
F1A F1B F2 103(3)
C69 F1B F2 46.4(13)
C69 F2 F3B 52.4(12)
C69 F2 F1B 48.5(13)
F3B F2 F1B 91.0(13)
F3B F3A C69 69.1(17)
F3B F3A F1A 117(2)
C69 F3A F1A 51.1(13)
F3A F3B C69 62.9(18)
F3A F3B F2 104(3)
C69 F3B F2 47.9(12)
C12 N1 C11 119.0(8)
C12 N1 Dy1B 129.1(7)
C11 N1 Dy1B 111.7(6)
C12 N1 Dy1A 122.6(6)
C11 N1 Dy1A 117.0(5)
Dy1B N1 Dy1A 9.4(2)
C10 N2 C1 118.3(8)
C10 N2 Dy1B 105.8(6)
C1 N2 Dy1B 135.6(7)
C10 N2 Dy1A 118.3(5)
C1 N2 Dy1A 121.5(6)
Dy1B N2 Dy1A 15.5(3)
C26 N3 C30 118.1(8)
C26 N3 Dy2B 126.7(7)
C30 N3 Dy2B 114.6(6)
C26 N3 Dy2A 123.5(6)
C30 N3 Dy2A 117.0(5)
Dy2B N3 Dy2A 5.2(3)
C37 N4 C31 117.7(8)
C37 N4 Dy2B 137.1(7)
C31 N4 Dy2B 104.4(6)
C37 N4 Dy2A 122.6(6)
C31 N4 Dy2A 117.6(6)
Dy2B N4 Dy2A 15.1(2)
C14 O1 Dy1A 131.6(7)
C14 O1 Dy1B 126.3(7)
Dy1A O1 Dy1B 18.6(2)
C15 O2 Dy1A 135.5(6)
C15 O2 Dy1B 127.1(6)
Dy1A O2 Dy1B 17.1(2)
C23 O3 Dy1A 128.8(7)
C23 O3 Dy1B 136.3(7)
Dy1A O3 Dy1B 13.06(16)
C25 O4 Dy1A 134.2(6)
C18 O5 Dy1A 130.4(7)
C18 O5 Dy1B 133.0(7)
Dy1A O5 Dy1B 19.2(2)
C20 O6 Dy1B 137.0(7)
C20 O6 Dy1A 132.8(7)
Dy1B O6 Dy1A 19.1(2)
C41 O7 Dy2A 130.2(7)
C41 O7 Dy2B 131.2(7)
Dy2A O7 Dy2B 17.0(2)
C39 O8 Dy2B 139.5(7)
C39 O8 Dy2A 133.0(7)
Dy2B O8 Dy2A 17.4(2)
C51 O9 Dy2A 130.0(7)
C51 O9 Dy2B 137.5(7)
Dy2A O9 Dy2B 10.65(15)
C49 O10 Dy2A 132.3(7)
C46 O11 Dy2A 133.2(7)
C46 O11 Dy2B 125.8(7)
Dy2A O11 Dy2B 17.2(2)
C44 O12 Dy2A 134.9(6)
C44 O12 Dy2B 126.9(6)
Dy2A O12 Dy2B 16.8(2)
Dy1A Dy1B N1 146.9(8)
Dy1A Dy1B N2 117.4(6)
N1 Dy1B N2 84.5(5)
Dy1A Dy1B O6 84.9(6)
N1 Dy1B O6 91.2(4)
N2 Dy1B O6 143.0(5)
Dy1A Dy1B O5 79.2(6)
N1 Dy1B O5 131.0(5)
N2 Dy1B O5 81.9(3)
O6 Dy1B O5 73.5(3)
Dy1A Dy1B O1 72.9(6)
N1 Dy1B O1 90.2(4)
N2 Dy1B O1 76.6(3)
O6 Dy1B O1 140.3(4)
O5 Dy1B O1 131.0(4)
Dy1A Dy1B O2 62.6(5)
N1 Dy1B O2 84.7(4)
N2 Dy1B O2 141.4(4)
O6 Dy1B O2 74.1(3)
O5 Dy1B O2 131.2(4)
O1 Dy1B O2 66.5(3)
Dy1A Dy1B C11 153.1(7)
N1 Dy1B C11 27.6(3)
N2 Dy1B C11 57.3(3)
O6 Dy1B C11 115.1(4)
O5 Dy1B C11 122.4(4)
O1 Dy1B C11 80.3(3)
O2 Dy1B C11 104.1(3)
Dy1A Dy1B C10 138.2(6)
N1 Dy1B C10 57.5(4)
N2 Dy1B C10 27.4(3)
O6 Dy1B C10 136.4(5)
O5 Dy1B C10 103.3(3)
O1 Dy1B C10 75.0(3)
O2 Dy1B C10 125.3(4)
C11 Dy1B C10 30.0(3)
Dy1A Dy1B O3 42.3(4)
N1 Dy1B O3 152.3(4)
N2 Dy1B O3 75.5(3)
O6 Dy1B O3 116.3(4)
O5 Dy1B O3 65.4(3)
O1 Dy1B O3 66.8(3)
O2 Dy1B O3 98.9(4)
C11 Dy1B O3 127.6(3)
C10 Dy1B O3 99.9(3)
Dy1A Dy1B C12 131.6(6)
N1 Dy1B C12 20.2(3)
N2 Dy1B C12 104.7(4)
O6 Dy1B C12 74.4(3)
O5 Dy1B C12 132.1(4)
O1 Dy1B C12 96.0(4)
O2 Dy1B C12 69.7(3)
C11 Dy1B C12 47.7(3)
C10 Dy1B C12 77.6(4)
O3 Dy1B C12 162.5(4)
Dy2A Dy2B N3 160.7(9)
Dy2A Dy2B N4 110.0(6)
N3 Dy2B N4 82.1(4)
Dy2A Dy2B O8 89.1(6)
N3 Dy2B O8 91.3(4)
N4 Dy2B O8 137.9(5)
Dy2A Dy2B O11 77.2(7)
N3 Dy2B O11 92.0(4)
N4 Dy2B O11 75.8(3)
O8 Dy2B O11 146.3(4)
Dy2A Dy2B O7 72.5(7)
N3 Dy2B O7 125.8(5)
N4 Dy2B O7 78.0(3)
O8 Dy2B O7 72.5(3)
O11 Dy2B O7 129.6(4)
Dy2A Dy2B O12 72.5(6)
N3 Dy2B O12 88.9(4)
N4 Dy2B O12 143.6(4)
O8 Dy2B O12 77.1(3)
O11 Dy2B O12 69.4(3)
O7 Dy2B O12 133.3(4)
Dy2A Dy2B C30 155.9(8)
N3 Dy2B C30 26.9(3)
N4 Dy2B C30 56.0(3)
O8 Dy2B C30 114.5(4)
O11 Dy2B C30 80.0(3)
O7 Dy2B C30 117.9(4)
O12 Dy2B C30 106.6(3)
Dy2A Dy2B C26 144.2(7)
N3 Dy2B C26 20.9(3)
N4 Dy2B C26 103.0(4)
O8 Dy2B C26 74.9(3)
O11 Dy2B C26 98.5(3)
O7 Dy2B C26 129.2(4)
O12 Dy2B C26 72.9(3)
C30 Dy2B C26 47.7(3)
Dy2A Dy2B O9 36.8(4)
N3 Dy2B O9 150.2(4)
N4 Dy2B O9 73.2(3)
O8 Dy2B O9 118.1(4)
O11 Dy2B O9 66.2(3)
O7 Dy2B O9 65.3(3)
O12 Dy2B O9 101.1(4)
C30 Dy2B O9 124.4(3)
C26 Dy2B O9 164.7(4)
Dy2A Dy2B C31 132.9(6)
N3 Dy2B C31 55.9(3)
N4 Dy2B C31 27.0(3)
O8 Dy2B C31 133.8(5)
O11 Dy2B C31 73.6(3)
O7 Dy2B C31 99.4(3)
O12 Dy2B C31 127.0(4)
C30 Dy2B C31 29.2(3)
C26 Dy2B C31 76.8(4)
O9 Dy2B C31 96.9(3)

loop_
_geom_bond_atom_site_label_1
_geom_bond_atom_site_label_2
_geom_bond_distance
C1 N2 1.362(11)
C1 C2 1.376(14)
C1 H1 0.9300
C2 C3 1.359(15)
C2 H2 0.9300
C3 C4 1.363(14)
C3 H3 0.9300
C4 C10 1.408(12)
C4 C5 1.430(13)
C5 C6 1.383(15)
C5 H5 0.9300
C6 C9 1.429(14)
C6 H6 0.9300
C7 C8 1.351(14)
C7 C9 1.389(14)
C7 H7 0.9300
C8 C12 1.382(12)
C8 H8 0.9300
C9 C11 1.393(12)
C10 N2 1.344(11)
C10 C11 1.432(12)
C10 Dy1B 2.811(12)
C11 N1 1.356(11)
C11 Dy1B 2.717(13)
C12 N1 1.284(10)
C12 Dy1B 2.893(12)
C12 H12 0.9300
C13 F25 1.15(2)
C13 F24 1.25(2)
C13 F26 1.309(17)
C13 C14 1.514(16)
C14 O1 1.258(11)
C14 C71 1.352(14)
C15 O2 1.255(11)
C15 C71 1.384(14)
C15 C16 1.555(14)
C16 H16A 0.9600
C16 H16B 0.9600
C16 H16C 0.9600
C18 O5 1.253(11)
C18 C19 1.355(15)
C18 C69 1.519(17)
C19 C20 1.399(15)
C19 H19 0.9300
C20 O6 1.259(11)
C20 C21 1.521(15)
C21 H21A 0.9600
C21 H21B 0.9600
C21 H21C 0.9600
C22 F5 1.281(16)
C22 F6 1.313(14)
C22 F4 1.316(13)
C22 C23 1.470(15)
C23 O3 1.260(11)
C23 C24 1.387(14)
C24 C25 1.385(13)
C24 H24 0.9300
C25 O4 1.276(10)
C25 C70 1.479(13)
C26 N3 1.257(11)
C26 C27 1.415(13)
C26 Dy2B 2.821(12)
C26 H26 0.9300
C27 C28 1.332(14)
C27 H27 0.9300
C28 C29 1.436(15)
C28 H28 0.9300
C29 C30 1.405(12)
C29 C32 1.414(14)
C30 N3 1.367(11)
C30 C31 1.426(12)
C30 Dy2B 2.749(12)
C31 N4 1.349(11)
C31 C34 1.428(13)
C31 Dy2B 2.881(12)
C32 C33 1.398(15)
C32 H32 0.9300
C33 C34 1.404(13)
C33 H33 0.9300
C34 C35 1.398(14)
C35 C36 1.339(15)
C35 H35 0.9300
C36 C37 1.391(14)
C36 H36 0.9300
C37 N4 1.338(11)
C37 H37 0.9300
C38 C39 1.497(14)
C38 H38A 0.9600
C38 H38B 0.9600
C38 H38C 0.9600
C39 O8 1.249(11)
C39 C40 1.405(15)
C40 C41 1.355(15)
C40 H40 0.9300
C41 O7 1.258(11)
C41 C42 1.537(15)
C42 F23 1.183(14)
C42 F7 1.257(17)
C42 F8 1.276(16)
C43 C44 1.558(14)
C43 H43A 0.9600
C43 H43B 0.9600
C43 H43C 0.9600
C44 O12 1.259(11)
C44 C45 1.393(14)
C45 C46 1.353(15)
C45 H45 0.9300
C46 O11 1.254(11)
C46 C47 1.490(15)
C47 F13 1.217(16)
C47 F14 1.254(15)
C47 F15 1.261(16)
C48 C49 1.500(14)
C48 H48A 0.9600
C48 H48B 0.9600
C48 H48C 0.9600
C49 O10 1.283(11)
C49 C50 1.388(15)
C50 C51 1.377(15)
C50 H50 0.9300
C51 O9 1.267(11)
C51 C52 1.474(15)
C52 F12 1.283(13)
C52 F10 1.323(14)
C52 F11 1.343(16)
C69 F1A 1.17(2)
C69 F2 1.262(17)
C69 F3A 1.28(2)
C69 F1B 1.31(3)
C69 F3B 1.35(3)
C70 H70A 0.9600
C70 H70B 0.9600
C70 H70C 0.9600
C71 H71 0.9300
Dy1A Dy1B 0.775(10)
Dy1A O3 2.310(6)
Dy1A O1 2.317(6)
Dy1A O5 2.318(6)
Dy1A O4 2.323(6)
Dy1A O2 2.340(6)
Dy1A O6 2.358(6)
Dy1A N2 2.580(7)
Dy1A N1 2.590(7)
Dy2A Dy2B 0.710(9)
Dy2A O9 2.304(6)
Dy2A O7 2.316(6)
Dy2A O10 2.326(6)
Dy2A O11 2.337(6)
Dy2A O12 2.349(6)
Dy2A O8 2.368(6)
Dy2A N4 2.562(7)
Dy2A N3 2.564(7)
F1A F1B 0.93(3)
F1A F3A 1.42(3)
F1B F2 1.74(3)
F2 F3B 1.67(3)
F3A F3B 1.07(3)
N1 Dy1B 1.906(12)
N2 Dy1B 2.130(10)
N3 Dy2B 1.883(11)
N4 Dy2B 2.231(10)
O1 Dy1B 2.423(9)
O2 Dy1B 2.593(9)
O3 Dy1B 2.824(11)
O5 Dy1B 2.335(10)
O6 Dy1B 2.297(9)
O7 Dy2B 2.428(10)
O8 Dy2B 2.270(9)
O9 Dy2B 2.833(10)
O11 Dy2B 2.390(10)
O12 Dy2B 2.464(9)
